data_7245859
loop_
_publ_author_name
'Komisarek, Daniel'
'Haj Hassani Sohi, Takin'
'Vasylyeva, Vera'

_publ_section_title
;
 Co-Crystals of Zwitterionic GABA API&#x2019;s Pregabalin and Phenibut:
 Properties and Application
;
_journal_name_full CrystEngComm
_journal_paper_doi 10.1039/D2CE01416E
_journal_year 2022
_chemical_absolute_configuration ad
_chemical_formula_moiety 'C8 H17 N O2'
_chemical_formula_sum 'C8 H17 N O2'
_chemical_formula_weight 159.22
_chemical_name_common (S)-Pregabalin
_chemical_name_systematic '(S)-3-isobutyl-\^I^3^-aminobutyric acid'
_space_group_crystal_system orthorhombic
_space_group_IT_number 19
_space_group_name_Hall 'P 2ac 2ab'
_space_group_name_H-M_alt 'P 21 21 21'
_atom_sites_solution_hydrogens difmap
_atom_sites_solution_primary dual
_audit_creation_method
;
Olex2 1.3
(compiled 2020.11.12 svn.r5f609507 for OlexSys, GUI svn.r6272)
;
_audit_update_record
;
2022-05-03 deposited with the CCDC.	2022-11-17 downloaded from the CCDC.
;
_cell_angle_alpha 90
_cell_angle_beta 90
_cell_angle_gamma 90
_cell_formula_units_Z 4
_cell_length_a 6.3444(2)
_cell_length_b 7.8094(3)
_cell_length_c 18.4933(6)
_cell_measurement_reflns_used 5024
_cell_measurement_temperature 100(1)
_cell_measurement_theta_max 77.3240
_cell_measurement_theta_min 4.7360
_cell_volume 916.27(5)
_computing_cell_refinement 'CrysAlisPro 1.171.41.92a (Rigaku OD, 2020)'
_computing_data_collection 'CrysAlisPro 1.171.41.92a (Rigaku OD, 2020)'
_computing_data_reduction 'CrysAlisPro 1.171.41.92a (Rigaku OD, 2020)'
_computing_molecular_graphics 'Olex2 1.3 (Dolomanov et al., 2009)'
_computing_publication_material 'Olex2 1.3 (Dolomanov et al., 2009)'
_computing_structure_refinement 'XL  (Sheldrick, 2008)'
_computing_structure_solution 'SHELXT 2014/5 (Sheldrick, 2014)'
_diffrn_ambient_environment N~2~
_diffrn_ambient_temperature 100(1)
_diffrn_detector 'Hybrid Pixel Array Detector'
_diffrn_detector_area_resol_mean 10.0000
_diffrn_detector_type HyPix
_diffrn_measured_fraction_theta_full 0.991
_diffrn_measured_fraction_theta_max 0.946
_diffrn_measurement_details
;
List of Runs (angles in degrees, time in seconds):

  # Type    Start    End  Width  t~exp~   \w     \q     \k     \f   Frames
#--------------------------------------------------------------------------
  1  \w    114.00 148.00   0.50    0.44    --  109.41  38.00 -60.00   68
  2  \w    152.00 178.00   0.50    0.44    --  109.41  38.00 -60.00   52
  3  \w     98.00 178.00   0.50    0.44    --  109.41  27.00-160.00  160
  4  \w     39.00 123.00   0.50    0.11    --   49.27  27.00-160.00  168
  5  \w    -31.00  25.00   0.50    0.11    --  -49.27  19.00 -30.00  112
  6  \w    -71.00 -18.00   0.50    0.44    --  -90.00  57.00 150.00  106
  7  \w    -71.00 -23.00   0.50    0.44    --  -90.00  57.00  30.00   96
  8  \w    -48.00 -22.00   0.50    0.44    --  -90.00  38.00   0.00   52
  9  \w    -61.00 -24.00   0.50    0.44    --  -90.00  57.00 -60.00   74
 10  \w    -47.00 -18.00   0.50    0.44    --  -90.00  38.00-120.00   58
 11  \w    -55.00 -24.00   0.50    0.44    --  -90.00  57.00-180.00   62
 12  \w    -38.00  24.00   0.50    0.11    --  -49.27  27.00-160.00  124
 13  \w    -44.00 -18.00   0.50    0.44    --  -90.00  38.00 -60.00   52
 14  \w    -45.00 -20.00   0.50    0.44    --  -90.00  38.00 120.00   50
 15  \w   -122.00 -38.00   0.50    0.11    --  -49.27 -27.00  37.00  168
 16  \w   -163.00 -78.00   0.50    0.44    --  -90.00 -27.00  37.00  170
 17  \w   -159.00 -91.00   0.50    0.44    --  -90.00 -99.00 120.00  136
 18  \w    -24.00  28.00   0.50    0.11    --   49.27 -27.00  37.00  104
 19  \w     37.00  96.00   0.50    0.44    --  109.41 -77.00 -90.00  118
 20  \w     70.00 105.00   0.50    0.44    --  109.41 -99.00-120.00   70
 21  \w     40.00  78.00   0.50    0.44    --  109.41-125.00  30.00   76
 22  \w    -24.00  21.00   0.50    0.11    --   49.27 -19.00 -90.00   90
;
_diffrn_measurement_device 'four-circle diffractometer'
_diffrn_measurement_device_type 'XtaLAB Synergy, Dualflex, HyPix'
_diffrn_measurement_method '\w scans'
_diffrn_orient_matrix_type 'CrysAlisPro convention (1999,Acta A55,543-557)'
_diffrn_orient_matrix_UB_11 0.0302863000
_diffrn_orient_matrix_UB_12 0.0407875000
_diffrn_orient_matrix_UB_13 0.0808166000
_diffrn_orient_matrix_UB_21 0.2292468000
_diffrn_orient_matrix_UB_22 -0.0644539000
_diffrn_orient_matrix_UB_23 -0.0042782000
_diffrn_orient_matrix_UB_31 0.0743523000
_diffrn_orient_matrix_UB_32 0.1819312000
_diffrn_orient_matrix_UB_33 -0.0196302000
_diffrn_radiation_monochromator mirror
_diffrn_radiation_probe x-ray
_diffrn_radiation_type 'Cu K\a'
_diffrn_radiation_wavelength 1.54184
_diffrn_reflns_av_R_equivalents 0.0382
_diffrn_reflns_av_unetI/netI 0.0311
_diffrn_reflns_Laue_measured_fraction_full 0.991
_diffrn_reflns_Laue_measured_fraction_max 0.946
_diffrn_reflns_limit_h_max 7
_diffrn_reflns_limit_h_min -7
_diffrn_reflns_limit_k_max 9
_diffrn_reflns_limit_k_min -7
_diffrn_reflns_limit_l_max 23
_diffrn_reflns_limit_l_min -22
_diffrn_reflns_number 6940
_diffrn_reflns_point_group_measured_fraction_full 0.976
_diffrn_reflns_point_group_measured_fraction_max 0.903
_diffrn_reflns_theta_full 67.684
_diffrn_reflns_theta_max 77.546
_diffrn_reflns_theta_min 4.782
_diffrn_source 'micro-focus sealed X-ray tube'
_diffrn_source_type 'PhotonJet (Cu) X-ray Source'
_exptl_absorpt_coefficient_mu 0.660
_exptl_absorpt_correction_T_max 1.000
_exptl_absorpt_correction_T_min 0.622
_exptl_absorpt_correction_type gaussian
_exptl_absorpt_process_details
;
CrysAlisPro 1.171.41.92a (Rigaku Oxford Diffraction, 2020)
Numerical absorption correction based on gaussian integration over
a multifaceted crystal model
Empirical absorption correction using spherical harmonics,
implemented in SCALE3 ABSPACK scaling algorithm.
;
_exptl_crystal_colour Colourless
_exptl_crystal_density_diffrn 1.154
_exptl_crystal_density_method 'not measured'
_exptl_crystal_description Plate
_exptl_crystal_F_000 352
_exptl_crystal_size_max 0.32
_exptl_crystal_size_mid 0.2
_exptl_crystal_size_min 0.03
_refine_diff_density_max 0.207
_refine_diff_density_min -0.202
_refine_diff_density_rms 0.039
_refine_ls_abs_structure_details
;
 Flack x determined using 620 quotients [(I+)-(I-)]/[(I+)+(I-)]
 (Parsons, Flack and Wagner, Acta Cryst. B69 (2013) 249-259).
;
_refine_ls_abs_structure_Flack 0.03(11)
_refine_ls_extinction_method none
_refine_ls_goodness_of_fit_ref 1.043
_refine_ls_hydrogen_treatment refall
_refine_ls_matrix_type full
_refine_ls_number_parameters 168
_refine_ls_number_reflns 1757
_refine_ls_number_restraints 0
_refine_ls_restrained_S_all 1.043
_refine_ls_R_factor_all 0.0321
_refine_ls_R_factor_gt 0.0301
_refine_ls_shift/su_max 0.000
_refine_ls_shift/su_mean 0.000
_refine_ls_structure_factor_coef Fsqd
_refine_ls_weighting_details 'w=1/[\s^2^(Fo^2^)+(0.0529P)^2^+0.0520P] where P=(Fo^2^+2Fc^2^)/3'
_refine_ls_weighting_scheme calc
_refine_ls_wR_factor_gt 0.0771
_refine_ls_wR_factor_ref 0.0786
_reflns_Friedel_coverage 0.606
_reflns_Friedel_fraction_full 0.953
_reflns_Friedel_fraction_max 0.840
_reflns_number_gt 1667
_reflns_number_total 1757
_reflns_threshold_expression 'I > 2\s(I)'
_cod_data_source_file d2ce01416e2.cif
_cod_data_source_block S-PGB
_cod_database_code 7245859
_chemical_oxdiff_formula 'C8 H17 N O2'
_shelx_space_group_comment
;
The symmetry employed for this shelxl refinement is uniquely defined
by the following loop, which should always be used as a source of
symmetry information in preference to the above space-group names.
They are only intended as comments.
;
_shelx_estimated_absorpt_t_max 0.980
_shelx_estimated_absorpt_t_min 0.817
_reflns_odcompleteness_completeness 99.20
_reflns_odcompleteness_iscentric 1
_reflns_odcompleteness_theta 66.97
_olex2_refinement_description
;
;
_olex2_submission_special_instructions 'No special instructions were received'
_oxdiff_exptl_absorpt_empirical_details
;
Empirical correction (ABSPACK) includes:
- Absorption correction using spherical harmonics
- Frame scaling
;
_oxdiff_exptl_absorpt_empirical_full_max 1.309
_oxdiff_exptl_absorpt_empirical_full_min 0.737

loop_
_space_group_symop_operation_xyz
'x, y, z'
'-x+1/2, -y, z+1/2'
'-x, y+1/2, -z+1/2'
'x+1/2, -y+1/2, -z'

loop_
_atom_site_label
_atom_site_type_symbol
_atom_site_fract_x
_atom_site_fract_y
_atom_site_fract_z
_atom_site_U_iso_or_equiv
_atom_site_adp_type
_atom_site_occupancy
_atom_site_site_symmetry_order
_atom_site_calc_flag
_atom_site_refinement_flags_posn
_atom_site_refinement_flags_adp
_atom_site_refinement_flags_occupancy
_atom_site_disorder_assembly
_atom_site_disorder_group
O1 O 0.03686(18) 1.05259(15) 0.48551(7) 0.0192(3) Uani 1 1 d . . . . .
O2 O 0.31410(17) 0.96439(16) 0.42129(6) 0.0187(3) Uani 1 1 d . . . . .
N1 N 0.1145(2) 0.39614(19) 0.48726(8) 0.0166(3) Uani 1 1 d . . . . .
C1 C 0.1361(3) 0.9415(2) 0.44841(8) 0.0149(3) Uani 1 1 d . . . . .
C3 C 0.1473(3) 0.6344(2) 0.39632(9) 0.0158(3) Uani 1 1 d . . . . .
C6 C 0.2794(3) 0.5666(2) 0.26626(9) 0.0190(4) Uani 1 1 d . . . . .
C4 C 0.0671(3) 0.4533(2) 0.41199(9) 0.0182(4) Uani 1 1 d . . . . .
C2 C 0.0275(3) 0.7685(2) 0.44021(9) 0.0168(4) Uani 1 1 d . . . . .
C5 C 0.1326(3) 0.6716(2) 0.31499(9) 0.0179(4) Uani 1 1 d . . . . .
C7 C 0.5113(3) 0.5926(3) 0.28587(11) 0.0259(4) Uani 1 1 d . . . . .
C8 C 0.2428(3) 0.6131(3) 0.18700(10) 0.0281(4) Uani 1 1 d . . . . .
H9 H 0.161(3) 0.795(3) 0.3088(11) 0.020(5) Uiso 1 1 d . . . . .
H11 H 0.249(3) 0.446(3) 0.2703(10) 0.014(5) Uiso 1 1 d . . . . .
H1 H 0.003(4) 0.730(3) 0.4903(13) 0.024(5) Uiso 1 1 d . . . . .
H14 H 0.544(4) 0.722(3) 0.2858(13) 0.032(6) Uiso 1 1 d . . . . .
H2 H -0.114(4) 0.789(3) 0.4202(12) 0.024(5) Uiso 1 1 d . . . . .
H3 H 0.298(3) 0.639(3) 0.4111(11) 0.021(5) Uiso 1 1 d . . . . .
H16 H 0.274(4) 0.729(3) 0.1810(14) 0.033(6) Uiso 1 1 d . . . . .
H5 H -0.084(3) 0.448(3) 0.4057(11) 0.022(5) Uiso 1 1 d . . . . .
H7 H 0.102(4) 0.276(3) 0.4887(12) 0.023(5) Uiso 1 1 d . . . . .
H6 H 0.249(4) 0.422(3) 0.4988(12) 0.027(6) Uiso 1 1 d . . . . .
H10 H -0.016(4) 0.654(3) 0.3001(11) 0.022(5) Uiso 1 1 d . . . . .
H4 H 0.139(4) 0.367(3) 0.3803(12) 0.025(5) Uiso 1 1 d . . . . .
H8 H 0.027(4) 0.445(3) 0.5200(13) 0.032(6) Uiso 1 1 d . . . . .
H13 H 0.551(4) 0.550(3) 0.3341(13) 0.029(6) Uiso 1 1 d . . . . .
H15 H 0.332(4) 0.542(4) 0.1530(14) 0.041(7) Uiso 1 1 d . . . . .
H17 H 0.095(5) 0.595(4) 0.1721(15) 0.045(7) Uiso 1 1 d . . . . .
H12 H 0.599(4) 0.544(4) 0.2485(13) 0.035(6) Uiso 1 1 d . . . . .

loop_
_atom_site_aniso_label
_atom_site_aniso_U_11
_atom_site_aniso_U_22
_atom_site_aniso_U_33
_atom_site_aniso_U_23
_atom_site_aniso_U_13
_atom_site_aniso_U_12
O1 0.0189(6) 0.0116(5) 0.0271(6) -0.0033(5) 0.0023(5) -0.0002(5)
O2 0.0163(6) 0.0164(6) 0.0234(6) -0.0010(5) 0.0013(4) -0.0030(5)
N1 0.0161(7) 0.0107(7) 0.0230(7) -0.0004(6) 0.0006(6) -0.0001(5)
C1 0.0162(7) 0.0135(7) 0.0148(7) 0.0010(6) -0.0025(6) 0.0011(6)
C3 0.0148(7) 0.0125(8) 0.0200(8) -0.0013(6) -0.0007(6) 0.0001(6)
C6 0.0221(9) 0.0136(8) 0.0213(8) -0.0017(7) 0.0000(7) 0.0002(7)
C4 0.0202(8) 0.0128(7) 0.0217(8) -0.0014(7) -0.0018(6) -0.0014(7)
C2 0.0162(8) 0.0119(8) 0.0222(8) -0.0012(6) 0.0021(6) -0.0013(6)
C5 0.0172(8) 0.0148(8) 0.0216(8) -0.0009(7) -0.0015(6) 0.0013(6)
C7 0.0191(9) 0.0285(10) 0.0300(10) -0.0015(8) 0.0030(7) 0.0044(8)
C8 0.0362(12) 0.0273(10) 0.0209(9) -0.0020(7) 0.0001(8) 0.0014(9)

loop_
_atom_type_symbol
_atom_type_description
_atom_type_scat_dispersion_real
_atom_type_scat_dispersion_imag
_atom_type_scat_source
C C 0.0181 0.0091 'International Tables Vol C Tables 4.2.6.8 and 6.1.1.4'
H H 0.0000 0.0000 'International Tables Vol C Tables 4.2.6.8 and 6.1.1.4'
N N 0.0311 0.0180 'International Tables Vol C Tables 4.2.6.8 and 6.1.1.4'
O O 0.0492 0.0322 'International Tables Vol C Tables 4.2.6.8 and 6.1.1.4'

loop_
_exptl_crystal_face_index_h
_exptl_crystal_face_index_k
_exptl_crystal_face_index_l
_exptl_crystal_face_perp_dist
-1 -5 3 0.1623
0 5 -3 0.1273
4 0 1 0.0389
-4 1 -2 0.1177
1 0 -12 0.0118
-1 0 12 0.0136

loop_
_geom_angle_atom_site_label_1
_geom_angle_atom_site_label_2
_geom_angle_atom_site_label_3
_geom_angle
_geom_angle_site_symmetry_1
_geom_angle_site_symmetry_3
_geom_angle_publ_flag
C4 N1 H7 107.9(14) . . ?
C4 N1 H6 110.1(15) . . ?
C4 N1 H8 112.0(15) . . ?
H7 N1 H6 107(2) . . ?
H7 N1 H8 110(2) . . ?
H6 N1 H8 109(2) . . ?
O1 C1 C2 115.73(14) . . ?
O2 C1 O1 124.51(15) . . ?
O2 C1 C2 119.72(15) . . ?
C4 C3 C5 109.91(14) . . ?
C4 C3 H3 107.4(13) . . ?
C2 C3 C4 111.54(13) . . ?
C2 C3 C5 111.13(14) . . ?
C2 C3 H3 108.0(13) . . ?
C5 C3 H3 108.8(12) . . ?
C5 C6 H11 110.8(11) . . ?
C7 C6 C5 111.94(14) . . ?
C7 C6 H11 107.7(11) . . ?
C8 C6 C5 110.12(15) . . ?
C8 C6 C7 110.02(16) . . ?
C8 C6 H11 106.0(11) . . ?
N1 C4 C3 112.71(14) . . ?
N1 C4 H5 107.4(13) . . ?
N1 C4 H4 104.7(13) . . ?
C3 C4 H5 110.3(14) . . ?
C3 C4 H4 110.9(13) . . ?
H5 C4 H4 111(2) . . ?
C1 C2 C3 115.82(13) . . ?
C1 C2 H1 104.3(13) . . ?
C1 C2 H2 107.6(14) . . ?
C3 C2 H1 111.8(13) . . ?
C3 C2 H2 111.6(13) . . ?
H1 C2 H2 104.9(19) . . ?
C3 C5 H9 106.7(12) . . ?
C3 C5 H10 107.7(12) . . ?
C6 C5 C3 115.95(14) . . ?
C6 C5 H9 110.1(13) . . ?
C6 C5 H10 109.9(13) . . ?
H9 C5 H10 105.9(18) . . ?
C6 C7 H14 109.0(15) . . ?
C6 C7 H13 114.6(14) . . ?
C6 C7 H12 109.3(15) . . ?
H14 C7 H13 106(2) . . ?
H14 C7 H12 105(2) . . ?
H13 C7 H12 112(2) . . ?
C6 C8 H16 108.2(16) . . ?
C6 C8 H15 112.3(16) . . ?
C6 C8 H17 112.2(16) . . ?
H16 C8 H15 110(2) . . ?
H16 C8 H17 108(2) . . ?
H15 C8 H17 106(2) . . ?

loop_
_geom_bond_atom_site_label_1
_geom_bond_atom_site_label_2
_geom_bond_distance
_geom_bond_site_symmetry_2
_geom_bond_publ_flag
O1 C1 1.272(2) . ?
O2 C1 1.249(2) . ?
N1 C4 1.493(2) . ?
N1 H7 0.95(2) . ?
N1 H6 0.90(3) . ?
N1 H8 0.91(3) . ?
C1 C2 1.524(2) . ?
C3 C4 1.530(2) . ?
C3 C2 1.528(2) . ?
C3 C5 1.535(2) . ?
C3 H3 0.99(2) . ?
C6 C5 1.534(2) . ?
C6 C7 1.529(3) . ?
C6 C8 1.528(3) . ?
C6 H11 0.97(2) . ?
C4 H5 0.97(2) . ?
C4 H4 1.00(2) . ?
C2 H1 0.99(2) . ?
C2 H2 0.98(2) . ?
C5 H9 0.99(2) . ?
C5 H10 0.99(2) . ?
C7 H14 1.03(3) . ?
C7 H13 0.99(2) . ?
C7 H12 0.96(3) . ?
C8 H16 0.93(3) . ?
C8 H15 1.01(3) . ?
C8 H17 0.99(3) . ?

loop_
_geom_torsion_atom_site_label_1
_geom_torsion_atom_site_label_2
_geom_torsion_atom_site_label_3
_geom_torsion_atom_site_label_4
_geom_torsion
_geom_torsion_site_symmetry_1
_geom_torsion_site_symmetry_2
_geom_torsion_site_symmetry_3
_geom_torsion_site_symmetry_4
_geom_torsion_publ_flag
O1 C1 C2 C3 -179.41(13) . . . . ?
O2 C1 C2 C3 -1.6(2) . . . . ?
C4 C3 C2 C1 160.76(14) . . . . ?
C4 C3 C5 C6 -67.03(18) . . . . ?
C2 C3 C4 N1 -67.26(17) . . . . ?
C2 C3 C5 C6 169.01(14) . . . . ?
C5 C3 C4 N1 169.01(13) . . . . ?
C5 C3 C2 C1 -76.21(17) . . . . ?
C7 C6 C5 C3 -59.0(2) . . . . ?
C8 C6 C5 C3 178.24(14) . . . . ?

loop_
_exptl_oxdiff_crystal_face_indexfrac_h
_exptl_oxdiff_crystal_face_indexfrac_k
_exptl_oxdiff_crystal_face_indexfrac_l
_exptl_oxdiff_crystal_face_x
_exptl_oxdiff_crystal_face_y
_exptl_oxdiff_crystal_face_z
-1.0889 -4.7360 2.8757 0.0063 0.0433 -0.9990
-0.0368 4.8728 -3.3076 -0.0697 -0.3084 0.9487
4.0964 0.0807 1.1803 0.2227 0.9288 0.2961
-3.9791 1.0236 -1.8920 -0.2317 -0.9701 -0.0725
1.1795 0.0626 -11.5052 -0.8915 0.3156 0.3249
-1.1373 0.1510 11.5365 0.9041 -0.3198 -0.2835
